data_2229326
loop_
_publ_author_name
'Arfan, Mohammad'
'Rauf, Abdur'
'Tahir, M. Nawaz'
'Ali, Mumtaz'
'Uddin, Ghias'

_publ_section_title
;
 2-Methyl-6-(4,4,10,13,14-pentamethyl-3-oxo-2,3,4,5,6,7,10,11,12,13,14,15,16,17-tetradecahydro-1<i>H</i>-cyclopenta[<i>a</i>]phenanthren-17-yl)hept-2-enoic
 acid
;
_journal_coeditor_code BQ2281
_journal_issue 3
_journal_name_full 'Acta Crystallographica Section E'
_journal_page_first o711
_journal_paper_doi 10.1107/S1600536811006283
_journal_volume 67
_journal_year 2011
_chemical_formula_iupac 'C30 H46 O3'
_chemical_formula_moiety 'C30 H46 O3'
_chemical_formula_sum 'C30 H46 O3'
_chemical_formula_weight 454.67
_chemical_name_systematic
;
2-Methyl-6-(4,4,10,13,14-pentamethyl-3-oxo-2,3,4,5,6,7,10,11,12,13,14,15,16,17-
tetradecahydro-1<i>H</i>-cyclopenta[<i>a</i>]phenanthren-17-yl)hept-2-enoic
acid
;
_space_group_IT_number 96
_symmetry_cell_setting tetragonal
_symmetry_space_group_name_Hall 'P 4nw 2abw'
_symmetry_space_group_name_H-M 'P 43 21 2'
_atom_sites_solution_hydrogens geom
_atom_sites_solution_primary direct
_atom_sites_solution_secondary difmap
_audit_creation_method SHELXL-97
_cell_angle_alpha 90
_cell_angle_beta 90
_cell_angle_gamma 90
_cell_formula_units_Z 8
_cell_length_a 13.3167(6)
_cell_length_b 13.3167(6)
_cell_length_c 31.1595(14)
_cell_measurement_reflns_used 1936
_cell_measurement_temperature 296(2)
_cell_measurement_theta_max 25.50
_cell_measurement_theta_min 2.01
_cell_volume 5525.7(4)
_computing_cell_refinement 'SAINT (Bruker, 2009)'
_computing_data_collection 'APEX2 (Bruker, 2009)'
_computing_data_reduction 'SAINT (Bruker, 2009)'
_computing_molecular_graphics 'ORTEP-3 for Windows (Farrugia, 1997) and PLATON (Spek, 2009)'
_computing_publication_material 'WinGX (Farrugia, 1999) and PLATON (Spek, 2009)'
_computing_structure_refinement 'SHELXL97 (Sheldrick, 2008)'
_computing_structure_solution 'SHELXS97 (Sheldrick, 2008)'
_diffrn_ambient_temperature 296(2)
_diffrn_detector_area_resol_mean 7.50
_diffrn_measured_fraction_theta_full 0.999
_diffrn_measured_fraction_theta_max 0.999
_diffrn_measurement_device_type 'Bruker Kappa APEXII CCD'
_diffrn_measurement_method \w
_diffrn_radiation_monochromator graphite
_diffrn_radiation_source 'fine-focus sealed tube'
_diffrn_radiation_type MoK\a
_diffrn_radiation_wavelength 0.71073
_diffrn_reflns_av_R_equivalents 0.1028
_diffrn_reflns_av_sigmaI/netI 0.0336
_diffrn_reflns_limit_h_max 15
_diffrn_reflns_limit_h_min -15
_diffrn_reflns_limit_k_max 15
_diffrn_reflns_limit_k_min -15
_diffrn_reflns_limit_l_max 37
_diffrn_reflns_limit_l_min -36
_diffrn_reflns_number 80888
_diffrn_reflns_theta_full 25.50
_diffrn_reflns_theta_max 25.50
_diffrn_reflns_theta_min 2.01
_diffrn_standards_number 0
_exptl_absorpt_coefficient_mu 0.068
_exptl_absorpt_correction_T_max 0.965
_exptl_absorpt_correction_T_min 0.935
_exptl_absorpt_correction_type multi-scan
_exptl_absorpt_process_details '(SADABS; Bruker, 2005)'
_exptl_crystal_colour brown
_exptl_crystal_density_diffrn 1.093
_exptl_crystal_density_method 'not measured'
_exptl_crystal_description needle
_exptl_crystal_F_000 2000
_exptl_crystal_size_max 0.28
_exptl_crystal_size_mid 0.15
_exptl_crystal_size_min 0.10
_refine_diff_density_max 0.202
_refine_diff_density_min -0.148
_refine_ls_goodness_of_fit_ref 1.033
_refine_ls_hydrogen_treatment constr
_refine_ls_matrix_type full
_refine_ls_number_parameters 306
_refine_ls_number_reflns 3012
_refine_ls_number_restraints 0
_refine_ls_restrained_S_all 1.033
_refine_ls_R_factor_all 0.1016
_refine_ls_R_factor_gt 0.0606
_refine_ls_shift/su_max 0.000
_refine_ls_shift/su_mean 0.000
_refine_ls_structure_factor_coef Fsqd
_refine_ls_weighting_details 'calc w=1/[\s^2^(Fo^2^)+(0.0860P)^2^+1.2062P] where P=(Fo^2^+2Fc^2^)/3'
_refine_ls_weighting_scheme calc
_refine_ls_wR_factor_gt 0.1582
_refine_ls_wR_factor_ref 0.1859
_reflns_number_gt 1936
_reflns_number_total 3012
_reflns_threshold_expression I>2\s(I)
_cod_data_source_file bq2281.cif
_cod_data_source_block I
_cod_database_code 2229326
_cod_database_fobs_code 2229326

loop_
_symmetry_equiv_pos_site_id
_symmetry_equiv_pos_as_xyz
1 x,y,z
2 1/2-y,1/2+x,3/4+z
3 -x,-y,1/2+z
4 1/2+y,1/2-x,1/4+z
5 1/2+x,1/2-y,1/4-z
6 y,x,-z
7 1/2-x,1/2+y,3/4-z
8 -y,-x,1/2-z

loop_
_atom_site_aniso_label
_atom_site_aniso_U_11
_atom_site_aniso_U_22
_atom_site_aniso_U_33
_atom_site_aniso_U_12
_atom_site_aniso_U_13
_atom_site_aniso_U_23
O1 0.090(3) 0.218(6) 0.152(4) -0.011(3) 0.022(3) -0.121(4)
O2 0.133(4) 0.169(4) 0.075(2) 0.079(3) 0.009(2) -0.017(3)
O3 0.122(3) 0.100(3) 0.0614(18) 0.021(2) 0.0003(19) -0.0075(18)
C1 0.066(3) 0.098(3) 0.045(2) -0.016(3) 0.010(2) -0.017(2)
C2 0.068(3) 0.123(4) 0.065(3) -0.005(3) 0.007(2) -0.037(3)
C3 0.067(3) 0.191(7) 0.082(3) -0.007(4) 0.001(3) -0.073(4)
C4 0.059(3) 0.109(4) 0.069(3) -0.007(3) -0.003(2) -0.036(3)
C5 0.063(2) 0.061(2) 0.0389(17) 0.006(2) -0.0009(18) -0.0028(18)
C6 0.052(2) 0.070(3) 0.0373(17) -0.009(2) 0.0011(16) -0.0099(18)
C7 0.094(4) 0.116(4) 0.061(2) -0.042(3) 0.019(3) -0.036(3)
C8 0.075(3) 0.080(3) 0.050(2) -0.013(2) 0.004(2) -0.022(2)
C9 0.064(2) 0.053(2) 0.0388(18) -0.0026(19) 0.0047(18) -0.0079(17)
C10 0.053(2) 0.093(3) 0.0408(19) -0.002(2) -0.0015(18) -0.004(2)
C11 0.051(3) 0.129(4) 0.045(2) 0.007(3) -0.0021(19) 0.000(2)
C12 0.057(3) 0.101(4) 0.049(2) 0.006(2) 0.002(2) 0.001(2)
C13 0.053(2) 0.058(2) 0.0425(19) 0.0116(18) 0.0040(17) 0.0011(17)
C14 0.068(3) 0.051(2) 0.0445(19) 0.0072(19) 0.0025(19) -0.0040(18)
C15 0.076(3) 0.080(3) 0.0431(19) -0.006(2) 0.001(2) -0.012(2)
C16 0.092(3) 0.080(3) 0.0421(19) 0.000(3) -0.003(2) -0.008(2)
C17 0.067(3) 0.058(2) 0.051(2) 0.018(2) 0.011(2) 0.0031(18)
C18 0.075(3) 0.058(3) 0.061(2) 0.011(2) 0.011(2) 0.007(2)
C19 0.090(3) 0.073(3) 0.062(2) 0.005(3) 0.027(2) 0.006(2)
C20 0.095(4) 0.078(3) 0.057(2) -0.001(3) 0.012(2) 0.004(2)
C21 0.074(3) 0.056(3) 0.071(3) 0.000(2) 0.023(2) 0.008(2)
C22 0.064(3) 0.055(2) 0.060(2) -0.008(2) 0.018(2) -0.002(2)
C23 0.073(3) 0.064(3) 0.063(3) -0.006(2) 0.019(2) -0.010(2)
C24 0.075(3) 0.069(3) 0.077(3) -0.008(2) 0.024(2) -0.014(2)
C25 0.088(4) 0.112(4) 0.081(3) -0.016(3) 0.011(3) 0.005(3)
C26 0.069(3) 0.059(3) 0.067(2) 0.005(2) 0.015(2) -0.008(2)
C27 0.114(4) 0.060(3) 0.069(3) 0.018(3) 0.023(3) 0.001(2)
C28 0.120(5) 0.110(5) 0.107(4) 0.045(4) 0.025(4) 0.042(4)
C29 0.171(7) 0.131(5) 0.089(4) -0.039(5) 0.066(4) 0.004(4)
C30 0.053(3) 0.203(7) 0.077(3) -0.010(4) 0.009(2) -0.029(4)

loop_
_atom_site_type_symbol
_atom_site_label
_atom_site_fract_x
_atom_site_fract_y
_atom_site_fract_z
_atom_site_U_iso_or_equiv
_atom_site_thermal_displace_type
_atom_site_calc_flag
_atom_site_refinement_flags
_atom_site_occupancy
O O1 0.0467(3) 0.2309(4) 0.45862(16) 0.153(3) Uani . . 1.000
O O2 0.4258(4) 0.3086(4) 0.04257(10) 0.126(2) Uani . . 1.000
O O3 0.4457(3) 0.2870(3) -0.02665(10) 0.0945(15) Uani . . 1.000
C C1 0.0545(3) 0.1086(4) 0.40354(12) 0.0697(16) Uani . . 1.000
C C2 0.0997(4) 0.1819(4) 0.43511(15) 0.0853(19) Uani . . 1.000
C C3 0.2098(4) 0.1923(6) 0.43906(16) 0.113(3) Uani . . 1.000
C C4 0.2651(3) 0.1886(4) 0.39648(13) 0.0790(19) Uani . . 1.000
C C5 0.2386(3) 0.0961(3) 0.36929(11) 0.0543(11) Uani . . 1.000
C C6 0.1235(3) 0.0989(3) 0.36259(11) 0.0531(13) Uani . . 1.000
C C7 0.0906(4) 0.0152(4) 0.33306(13) 0.090(2) Uani . . 1.000
C C8 0.1410(3) 0.0268(4) 0.28990(12) 0.0683(16) Uani . . 1.000
C C9 0.2428(3) 0.0658(3) 0.28939(10) 0.0519(11) Uani . . 1.000
C C10 0.2894(3) 0.1031(4) 0.32563(11) 0.0623(14) Uani . . 1.000
C C11 0.4001(3) 0.1270(4) 0.32455(11) 0.0750(18) Uani . . 1.000
C C12 0.4550(3) 0.1281(4) 0.28202(11) 0.0690(18) Uani . . 1.000
C C13 0.3835(3) 0.1393(3) 0.24358(11) 0.0512(11) Uani . . 1.000
C C14 0.3017(3) 0.0559(3) 0.24792(11) 0.0545(14) Uani . . 1.000
C C15 0.2439(3) 0.0683(4) 0.20556(11) 0.0664(15) Uani . . 1.000
C C16 0.3252(4) 0.0930(4) 0.17256(12) 0.0714(15) Uani . . 1.000
C C17 0.4235(3) 0.1184(3) 0.19773(11) 0.0587(14) Uani . . 1.000
C C18 0.4879(3) 0.1963(3) 0.17434(12) 0.0647(16) Uani . . 1.000
C C19 0.5185(4) 0.1526(3) 0.13015(12) 0.0750(16) Uani . . 1.000
C C20 0.5711(4) 0.2247(4) 0.10054(12) 0.0767(18) Uani . . 1.000
C C21 0.5919(3) 0.1785(3) 0.05758(13) 0.0670(17) Uani . . 1.000
C C22 0.5515(3) 0.1957(3) 0.01936(12) 0.0597(14) Uani . . 1.000
C C23 0.4697(3) 0.2684(3) 0.01166(14) 0.0667(17) Uani . . 1.000
C C24 0.5897(3) 0.1425(3) -0.02023(13) 0.0737(17) Uani . . 1.000
C C25 0.5801(4) 0.2295(4) 0.19933(15) 0.094(2) Uani . . 1.000
C C26 0.3361(3) 0.2445(3) 0.24457(13) 0.0650(16) Uani . . 1.000
C C27 0.3455(4) -0.0514(3) 0.24816(14) 0.0810(19) Uani . . 1.000
C C28 0.2784(5) 0.0019(5) 0.39218(17) 0.112(3) Uani . . 1.000
C C29 0.0378(6) 0.0107(5) 0.42829(18) 0.130(3) Uani . . 1.000
C C30 -0.0470(4) 0.1500(6) 0.38967(15) 0.111(3) Uani . . 1.000
H H2 0.37831 0.34194 0.03369 0.1506 Uiso . . 1.000
H H3A 0.23489 0.13882 0.45730 0.1358 Uiso . . 1.000
H H3B 0.22476 0.25557 0.45307 0.1358 Uiso . . 1.000
H H4A 0.33683 0.18870 0.40194 0.0946 Uiso . . 1.000
H H4B 0.24930 0.24873 0.38024 0.0946 Uiso . . 1.000
H H6 0.11127 0.16060 0.34627 0.0637 Uiso . . 1.000
H H7A 0.01822 0.01725 0.32950 0.1080 Uiso . . 1.000
H H7B 0.10831 -0.04913 0.34551 0.1080 Uiso . . 1.000
H H8A 0.14170 -0.03851 0.27608 0.0820 Uiso . . 1.000
H H8B 0.09968 0.07064 0.27243 0.0820 Uiso . . 1.000
H H11A 0.43374 0.07888 0.34294 0.0902 Uiso . . 1.000
H H11B 0.40888 0.19258 0.33758 0.0902 Uiso . . 1.000
H H12A 0.49270 0.06612 0.27900 0.0831 Uiso . . 1.000
H H12B 0.50259 0.18325 0.28186 0.0831 Uiso . . 1.000
H H15A 0.20905 0.00683 0.19801 0.0794 Uiso . . 1.000
H H15B 0.19532 0.12242 0.20762 0.0794 Uiso . . 1.000
H H16A 0.30481 0.14991 0.15518 0.0854 Uiso . . 1.000
H H16B 0.33623 0.03599 0.15377 0.0854 Uiso . . 1.000
H H17 0.46301 0.05644 0.19923 0.0702 Uiso . . 1.000
H H18 0.44620 0.25568 0.16920 0.0777 Uiso . . 1.000
H H19A 0.56223 0.09537 0.13492 0.0898 Uiso . . 1.000
H H19B 0.45857 0.12811 0.11589 0.0898 Uiso . . 1.000
H H20A 0.52964 0.28396 0.09671 0.0920 Uiso . . 1.000
H H20B 0.63392 0.24570 0.11349 0.0920 Uiso . . 1.000
H H21 0.64161 0.12939 0.05775 0.0805 Uiso . . 1.000
H H24A 0.63824 0.09279 -0.01204 0.1105 Uiso . . 1.000
H H24B 0.62052 0.19041 -0.03912 0.1105 Uiso . . 1.000
H H24C 0.53461 0.11059 -0.03468 0.1105 Uiso . . 1.000
H H25A 0.62046 0.27268 0.18170 0.1404 Uiso . . 1.000
H H25B 0.61863 0.17158 0.20747 0.1404 Uiso . . 1.000
H H25C 0.55949 0.26512 0.22462 0.1404 Uiso . . 1.000
H H26A 0.29602 0.25408 0.21928 0.0973 Uiso . . 1.000
H H26B 0.38814 0.29424 0.24548 0.0973 Uiso . . 1.000
H H26C 0.29438 0.25074 0.26957 0.0973 Uiso . . 1.000
H H27A 0.38542 -0.06134 0.22286 0.1215 Uiso . . 1.000
H H27B 0.29170 -0.09931 0.24862 0.1215 Uiso . . 1.000
H H27C 0.38672 -0.06017 0.27316 0.1215 Uiso . . 1.000
H H28A 0.25466 -0.05697 0.37756 0.1687 Uiso . . 1.000
H H28B 0.25480 0.00123 0.42129 0.1687 Uiso . . 1.000
H H28C 0.35044 0.00259 0.39196 0.1687 Uiso . . 1.000
H H29A 0.01134 -0.03938 0.40925 0.1956 Uiso . . 1.000
H H29B -0.00884 0.02219 0.45125 0.1956 Uiso . . 1.000
H H29C 0.10060 -0.01211 0.43991 0.1956 Uiso . . 1.000
H H30A -0.07966 0.10242 0.37124 0.1662 Uiso . . 1.000
H H30B -0.03736 0.21201 0.37448 0.1662 Uiso . . 1.000
H H30C -0.08784 0.16178 0.41454 0.1662 Uiso . . 1.000

loop_
_atom_type_symbol
_atom_type_description
_atom_type_scat_dispersion_real
_atom_type_scat_dispersion_imag
_atom_type_scat_source
C C 0.0033 0.0016 'International Tables Vol C Tables 4.2.6.8 and 6.1.1.4'
H H 0.0000 0.0000 'International Tables Vol C Tables 4.2.6.8 and 6.1.1.4'
O O 0.0106 0.0060 'International Tables Vol C Tables 4.2.6.8 and 6.1.1.4'

loop_
_geom_angle_atom_site_label_1
_geom_angle_atom_site_label_2
_geom_angle_atom_site_label_3
_geom_angle_site_symmetry_1
_geom_angle_site_symmetry_2
_geom_angle_site_symmetry_3
_geom_angle
_geom_angle_publ_flag
C23 O2 H2 . . . 109.00 no
C2 C1 C29 . . . 106.3(4) no
C2 C1 C30 . . . 107.7(4) no
C2 C1 C6 . . . 110.3(4) no
C6 C1 C30 . . . 108.5(3) no
C29 C1 C30 . . . 108.8(5) no
C6 C1 C29 . . . 115.0(4) no
O1 C2 C3 . . . 118.6(5) no
C1 C2 C3 . . . 120.7(5) no
O1 C2 C1 . . . 120.7(5) no
C2 C3 C4 . . . 113.9(4) no
C3 C4 C5 . . . 113.4(4) no
C4 C5 C6 . . . 106.4(3) no
C4 C5 C10 . . . 110.0(3) no
C6 C5 C10 . . . 108.6(3) no
C6 C5 C28 . . . 115.1(4) no
C10 C5 C28 . . . 108.1(4) no
C4 C5 C28 . . . 108.6(4) no
C1 C6 C5 . . . 118.0(3) no
C5 C6 C7 . . . 110.6(3) no
C1 C6 C7 . . . 112.6(4) no
C6 C7 C8 . . . 109.8(4) no
C7 C8 C9 . . . 117.5(3) no
C8 C9 C14 . . . 117.5(3) no
C10 C9 C14 . . . 119.7(3) no
C8 C9 C10 . . . 122.6(3) no
C5 C10 C11 . . . 117.9(3) no
C9 C10 C11 . . . 119.8(3) no
C5 C10 C9 . . . 120.6(4) no
C10 C11 C12 . . . 119.6(3) no
C11 C12 C13 . . . 112.6(3) no
C12 C13 C17 . . . 119.2(3) no
C12 C13 C26 . . . 109.1(3) no
C14 C13 C17 . . . 101.1(3) no
C14 C13 C26 . . . 111.1(3) no
C17 C13 C26 . . . 108.9(3) no
C12 C13 C14 . . . 107.2(3) no
C9 C14 C13 . . . 111.9(3) no
C9 C14 C27 . . . 105.8(3) no
C13 C14 C15 . . . 101.5(3) no
C13 C14 C27 . . . 113.3(3) no
C15 C14 C27 . . . 107.0(3) no
C9 C14 C15 . . . 117.6(3) no
C14 C15 C16 . . . 104.3(3) no
C15 C16 C17 . . . 107.6(3) no
C13 C17 C18 . . . 120.7(3) no
C16 C17 C18 . . . 112.2(3) no
C13 C17 C16 . . . 102.3(3) no
C17 C18 C19 . . . 108.4(3) no
C17 C18 C25 . . . 114.0(3) no
C19 C18 C25 . . . 110.6(4) no
C18 C19 C20 . . . 115.3(3) no
C19 C20 C21 . . . 111.8(4) no
C20 C21 C22 . . . 131.0(4) no
C21 C22 C24 . . . 121.0(4) no
C23 C22 C24 . . . 115.0(3) no
C21 C22 C23 . . . 123.9(4) no
O2 C23 C22 . . . 120.1(4) no
O3 C23 C22 . . . 118.0(4) no
O2 C23 O3 . . . 121.9(4) no
C2 C3 H3A . . . 109.00 no
C2 C3 H3B . . . 109.00 no
C4 C3 H3A . . . 109.00 no
C4 C3 H3B . . . 109.00 no
H3A C3 H3B . . . 108.00 no
C3 C4 H4A . . . 109.00 no
C3 C4 H4B . . . 109.00 no
C5 C4 H4A . . . 109.00 no
C5 C4 H4B . . . 109.00 no
H4A C4 H4B . . . 108.00 no
C1 C6 H6 . . . 105.00 no
C5 C6 H6 . . . 105.00 no
C7 C6 H6 . . . 105.00 no
C6 C7 H7A . . . 110.00 no
C6 C7 H7B . . . 110.00 no
C8 C7 H7A . . . 110.00 no
C8 C7 H7B . . . 110.00 no
H7A C7 H7B . . . 108.00 no
C7 C8 H8A . . . 108.00 no
C7 C8 H8B . . . 108.00 no
C9 C8 H8A . . . 108.00 no
C9 C8 H8B . . . 108.00 no
H8A C8 H8B . . . 107.00 no
C10 C11 H11A . . . 107.00 no
C10 C11 H11B . . . 107.00 no
C12 C11 H11A . . . 108.00 no
C12 C11 H11B . . . 107.00 no
H11A C11 H11B . . . 107.00 no
C11 C12 H12A . . . 109.00 no
C11 C12 H12B . . . 109.00 no
C13 C12 H12A . . . 109.00 no
C13 C12 H12B . . . 109.00 no
H12A C12 H12B . . . 108.00 no
C14 C15 H15A . . . 111.00 no
C14 C15 H15B . . . 111.00 no
C16 C15 H15A . . . 111.00 no
C16 C15 H15B . . . 111.00 no
H15A C15 H15B . . . 109.00 no
C15 C16 H16A . . . 110.00 no
C15 C16 H16B . . . 110.00 no
C17 C16 H16A . . . 110.00 no
C17 C16 H16B . . . 110.00 no
H16A C16 H16B . . . 108.00 no
C13 C17 H17 . . . 107.00 no
C16 C17 H17 . . . 107.00 no
C18 C17 H17 . . . 107.00 no
C17 C18 H18 . . . 108.00 no
C19 C18 H18 . . . 108.00 no
C25 C18 H18 . . . 108.00 no
C18 C19 H19A . . . 108.00 no
C18 C19 H19B . . . 108.00 no
C20 C19 H19A . . . 108.00 no
C20 C19 H19B . . . 108.00 no
H19A C19 H19B . . . 107.00 no
C19 C20 H20A . . . 109.00 no
C19 C20 H20B . . . 109.00 no
C21 C20 H20A . . . 109.00 no
C21 C20 H20B . . . 109.00 no
H20A C20 H20B . . . 108.00 no
C20 C21 H21 . . . 115.00 no
C22 C21 H21 . . . 115.00 no
C22 C24 H24A . . . 109.00 no
C22 C24 H24B . . . 109.00 no
C22 C24 H24C . . . 109.00 no
H24A C24 H24B . . . 109.00 no
H24A C24 H24C . . . 110.00 no
H24B C24 H24C . . . 109.00 no
C18 C25 H25A . . . 109.00 no
C18 C25 H25B . . . 109.00 no
C18 C25 H25C . . . 109.00 no
H25A C25 H25B . . . 109.00 no
H25A C25 H25C . . . 110.00 no
H25B C25 H25C . . . 109.00 no
C13 C26 H26A . . . 109.00 no
C13 C26 H26B . . . 109.00 no
C13 C26 H26C . . . 109.00 no
H26A C26 H26B . . . 110.00 no
H26A C26 H26C . . . 109.00 no
H26B C26 H26C . . . 110.00 no
C14 C27 H27A . . . 109.00 no
C14 C27 H27B . . . 109.00 no
C14 C27 H27C . . . 109.00 no
H27A C27 H27B . . . 110.00 no
H27A C27 H27C . . . 109.00 no
H27B C27 H27C . . . 110.00 no
C5 C28 H28A . . . 109.00 no
C5 C28 H28B . . . 109.00 no
C5 C28 H28C . . . 109.00 no
H28A C28 H28B . . . 109.00 no
H28A C28 H28C . . . 109.00 no
H28B C28 H28C . . . 110.00 no
C1 C29 H29A . . . 109.00 no
C1 C29 H29B . . . 109.00 no
C1 C29 H29C . . . 109.00 no
H29A C29 H29B . . . 110.00 no
H29A C29 H29C . . . 109.00 no
H29B C29 H29C . . . 109.00 no
C1 C30 H30A . . . 109.00 no
C1 C30 H30B . . . 109.00 no
C1 C30 H30C . . . 109.00 no
H30A C30 H30B . . . 109.00 no
H30A C30 H30C . . . 110.00 no
H30B C30 H30C . . . 109.00 no

loop_
_geom_bond_atom_site_label_1
_geom_bond_atom_site_label_2
_geom_bond_site_symmetry_1
_geom_bond_site_symmetry_2
_geom_bond_distance
_geom_bond_publ_flag
O1 C2 . . 1.209(7) no
O2 C23 . . 1.247(6) no
O3 C23 . . 1.260(5) no
O2 H2 . . 0.8200 no
C1 C2 . . 1.511(7) no
C1 C6 . . 1.578(5) no
C1 C30 . . 1.522(7) no
C1 C29 . . 1.531(8) no
C2 C3 . . 1.478(8) no
C3 C4 . . 1.518(6) no
C4 C5 . . 1.536(6) no
C5 C6 . . 1.547(6) no
C5 C28 . . 1.537(7) no
C5 C10 . . 1.522(5) no
C6 C7 . . 1.510(6) no
C7 C8 . . 1.511(6) no
C8 C9 . . 1.452(6) no
C9 C10 . . 1.381(5) no
C9 C14 . . 1.517(5) no
C10 C11 . . 1.509(6) no
C11 C12 . . 1.514(5) no
C12 C13 . . 1.537(5) no
C13 C17 . . 1.550(5) no
C13 C26 . . 1.537(6) no
C13 C14 . . 1.562(6) no
C14 C15 . . 1.537(5) no
C14 C27 . . 1.543(6) no
C15 C16 . . 1.529(6) no
C16 C17 . . 1.563(6) no
C17 C18 . . 1.531(6) no
C18 C25 . . 1.520(6) no
C18 C19 . . 1.549(5) no
C19 C20 . . 1.505(6) no
C20 C21 . . 1.499(6) no
C21 C22 . . 1.327(6) no
C22 C23 . . 1.477(6) no
C22 C24 . . 1.511(6) no
C3 H3A . . 0.9700 no
C3 H3B . . 0.9700 no
C4 H4A . . 0.9700 no
C4 H4B . . 0.9700 no
C6 H6 . . 0.9800 no
C7 H7A . . 0.9700 no
C7 H7B . . 0.9700 no
C8 H8A . . 0.9700 no
C8 H8B . . 0.9700 no
C11 H11A . . 0.9700 no
C11 H11B . . 0.9700 no
C12 H12A . . 0.9700 no
C12 H12B . . 0.9700 no
C15 H15A . . 0.9700 no
C15 H15B . . 0.9700 no
C16 H16A . . 0.9700 no
C16 H16B . . 0.9700 no
C17 H17 . . 0.9800 no
C18 H18 . . 0.9800 no
C19 H19A . . 0.9700 no
C19 H19B . . 0.9700 no
C20 H20A . . 0.9700 no
C20 H20B . . 0.9700 no
C21 H21 . . 0.9300 no
C24 H24A . . 0.9600 no
C24 H24B . . 0.9600 no
C24 H24C . . 0.9600 no
C25 H25A . . 0.9600 no
C25 H25B . . 0.9600 no
C25 H25C . . 0.9600 no
C26 H26A . . 0.9600 no
C26 H26B . . 0.9600 no
C26 H26C . . 0.9600 no
C27 H27A . . 0.9600 no
C27 H27B . . 0.9600 no
C27 H27C . . 0.9600 no
C28 H28A . . 0.9600 no
C28 H28B . . 0.9600 no
C28 H28C . . 0.9600 no
C29 H29A . . 0.9600 no
C29 H29B . . 0.9600 no
C29 H29C . . 0.9600 no
C30 H30A . . 0.9600 no
C30 H30B . . 0.9600 no
C30 H30C . . 0.9600 no

loop_
_geom_contact_atom_site_label_1
_geom_contact_atom_site_label_2
_geom_contact_distance
_geom_contact_site_symmetry_1
_geom_contact_site_symmetry_2
_geom_contact_publ_flag
O2 O3 2.645(7) . 6_555 no
O2 C20 2.873(7) . . no
O3 O2 2.645(7) . 6_555 no
O1 H30C 2.4400 . . no
O1 H30B 2.8600 . . no
O1 H3A 2.8900 . 6_556 no
O1 H29B 2.8900 . . no
O2 H20A 2.2100 . . no
O2 H2 2.7800 . 6_555 no
O2 H30A 2.8900 . 2_554 no
O3 H24B 2.6900 . . no
O3 H25B 2.7800 . 2_544 no
O3 H8B 2.8000 . 5_555 no
O3 H24C 2.6400 . . no
O3 H2 1.8500 . 6_555 no
C10 C26 3.211(6) . . no
C11 C27 3.441(6) . . no
C12 C25 3.352(6) . . no
C20 O2 2.873(7) . . no
C25 C26 3.548(7) . . no
C25 C12 3.352(6) . . no
C26 C25 3.548(7) . . no
C26 C10 3.211(6) . . no
C27 C11 3.441(6) . . no
C28 C29 3.398(10) . . no
C29 C28 3.398(10) . . no
C1 H28B 3.0800 . . no
C3 H29C 3.0900 . . no
C3 H28B 2.6700 . . no
C4 H11B 2.6500 . . no
C7 H29A 2.7000 . . no
C7 H28A 2.7600 . . no
C7 H30A 2.8100 . . no
C8 H27B 2.9200 . . no
C8 H15B 2.9500 . . no
C8 H15A 3.0100 . . no
C9 H6 2.7900 . . no
C9 H26C 2.6300 . . no
C10 H26C 2.6300 . . no
C10 H27C 3.0100 . . no
C11 H26C 2.7600 . . no
C11 H16B 3.1000 . 4_555 no
C11 H27C 2.9700 . . no
C11 H4A 2.6800 . . no
C11 H28C 2.7600 . . no
C12 H27C 2.6800 . . no
C12 H25C 2.9100 . . no
C13 H25C 2.9400 . . no
C15 H26A 2.6000 . . no
C15 H8A 2.9500 . . no
C15 H8B 2.8300 . . no
C16 H19B 2.5500 . . no
C16 H27A 2.7100 . . no
C16 H26A 2.6200 . . no
C17 H27A 2.5700 . . no
C18 H26A 3.0100 . . no
C18 H26B 2.8900 . . no
C19 H16A 2.9500 . . no
C19 H16B 2.9700 . . no
C20 H25A 2.6900 . . no
C21 H26A 2.9800 . 5_555 no
C21 H15B 3.0200 . 5_555 no
C23 H8B 2.9500 . 5_555 no
C23 H20A 2.7800 . . no
C23 H2 2.6500 . 6_555 no
C24 H26C 3.0700 . 5_555 no
C25 H20B 2.7800 . . no
C25 H12B 2.8400 . . no
C25 H26B 3.0600 . . no
C26 H18 2.7700 . . no
C26 H15B 2.7400 . . no
C26 H16A 3.0900 . . no
C26 H25C 3.0500 . . no
C27 H17 2.6100 . . no
C27 H8A 2.8600 . . no
C27 H12A 2.6900 . . no
C28 H3A 2.7900 . . no
C28 H11A 2.7700 . . no
C28 H29C 2.8000 . . no
C28 H7B 2.7800 . . no
C29 H7A 3.0900 . . no
C29 H7B 2.8600 . . no
C29 H28B 2.9000 . . no
C30 H7A 2.7200 . . no
C30 H18 3.0600 . 4_455 no
H2 O2 2.7800 . 6_555 no
H2 O3 1.8500 . 6_555 no
H2 C23 2.6500 . 6_555 no
H2 H2 2.2100 . 6_555 no
H3A C28 2.7900 . . no
H3A H28B 2.1600 . . no
H3A O1 2.8900 . 6_556 no
H3B H27B 2.4600 . 7_555 no
H4A C11 2.6800 . . no
H4A H11B 2.2200 . . no
H4A H28C 2.5000 . . no
H4B H6 2.4200 . . no
H4B H28A 2.6000 . 7_555 no
H6 C9 2.7900 . . no
H6 H4B 2.4200 . . no
H6 H8B 2.6000 . . no
H6 H30B 2.2700 . . no
H7A C29 3.0900 . . no
H7A C30 2.7200 . . no
H7A H29A 2.6000 . . no
H7A H30A 2.1600 . . no
H7B C28 2.7800 . . no
H7B C29 2.8600 . . no
H7B H28A 2.1900 . . no
H7B H29A 2.3700 . . no
H8A C15 2.9500 . . no
H8A C27 2.8600 . . no
H8A H27B 2.3200 . . no
H8A H8A 2.5300 . 8_555 no
H8B C15 2.8300 . . no
H8B H6 2.6000 . . no
H8B H15B 2.4900 . . no
H8B O3 2.8000 . 5_455 no
H8B C23 2.9500 . 5_455 no
H11A C28 2.7700 . . no
H11A H28C 2.1400 . . no
H11A H16B 2.5900 . 4_555 no
H11B C4 2.6500 . . no
H11B H4A 2.2200 . . no
H12A C27 2.6900 . . no
H12A H17 2.5200 . . no
H12A H27C 2.2000 . . no
H12B C25 2.8400 . . no
H12B H25C 2.2200 . . no
H12B H26B 2.4100 . . no
H15A C8 3.0100 . . no
H15A H27B 2.3900 . . no
H15B C8 2.9500 . . no
H15B C26 2.7400 . . no
H15B H8B 2.4900 . . no
H15B H26A 2.2400 . . no
H15B C21 3.0200 . 5_455 no
H16A C19 2.9500 . . no
H16A C26 3.0900 . . no
H16A H18 2.3900 . . no
H16A H19B 2.4000 . . no
H16A H26A 2.4300 . . no
H16B C19 2.9700 . . no
H16B H19B 2.3600 . . no
H16B H27A 2.6000 . . no
H16B C11 3.1000 . 2_544 no
H16B H11A 2.5900 . 2_544 no
H17 C27 2.6100 . . no
H17 H12A 2.5200 . . no
H17 H19A 2.4600 . . no
H17 H25B 2.5900 . . no
H17 H27A 2.0200 . . no
H17 H24C 2.3600 . 4_555 no
H18 C26 2.7700 . . no
H18 H16A 2.3900 . . no
H18 H20A 2.5500 . . no
H18 H26A 2.5400 . . no
H18 H26B 2.5500 . . no
H18 C30 3.0600 . 2_554 no
H18 H30C 2.5400 . 2_554 no
H19A H17 2.4600 . . no
H19A H25B 2.5900 . . no
H19B C16 2.5500 . . no
H19B H16A 2.4000 . . no
H19B H16B 2.3600 . . no
H20A O2 2.2100 . . no
H20A C23 2.7800 . . no
H20A H18 2.5500 . . no
H20B C25 2.7800 . . no
H20B H25A 2.1600 . . no
H21 H24A 2.2300 . . no
H24A H21 2.2300 . . no
H24B O3 2.6900 . . no
H24B H26C 2.5200 . 5_555 no
H24C O3 2.6400 . . no
H24C H17 2.3600 . 2_544 no
H25A C20 2.6900 . . no
H25A H20B 2.1600 . . no
H25B H17 2.5900 . . no
H25B H19A 2.5900 . . no
H25B O3 2.7800 . 4_555 no
H25C C12 2.9100 . . no
H25C C13 2.9400 . . no
H25C C26 3.0500 . . no
H25C H12B 2.2200 . . no
H25C H26B 2.4000 . . no
H26A C15 2.6000 . . no
H26A C16 2.6200 . . no
H26A C18 3.0100 . . no
H26A H15B 2.2400 . . no
H26A H16A 2.4300 . . no
H26A H18 2.5400 . . no
H26A C21 2.9800 . 5_455 no
H26B C18 2.8900 . . no
H26B C25 3.0600 . . no
H26B H12B 2.4100 . . no
H26B H18 2.5500 . . no
H26B H25C 2.4000 . . no
H26C C9 2.6300 . . no
H26C C10 2.6300 . . no
H26C C11 2.7600 . . no
H26C C24 3.0700 . 5_455 no
H26C H24B 2.5200 . 5_455 no
H27A C16 2.7100 . . no
H27A C17 2.5700 . . no
H27A H16B 2.6000 . . no
H27A H17 2.0200 . . no
H27B C8 2.9200 . . no
H27B H8A 2.3200 . . no
H27B H15A 2.3900 . . no
H27B H3B 2.4600 . 7_545 no
H27C C10 3.0100 . . no
H27C C11 2.9700 . . no
H27C C12 2.6800 . . no
H27C H12A 2.2000 . . no
H28A C7 2.7600 . . no
H28A H7B 2.1900 . . no
H28A H4B 2.6000 . 7_545 no
H28B C1 3.0800 . . no
H28B C3 2.6700 . . no
H28B C29 2.9000 . . no
H28B H3A 2.1600 . . no
H28B H29C 2.1400 . . no
H28C C11 2.7600 . . no
H28C H4A 2.5000 . . no
H28C H11A 2.1400 . . no
H29A C7 2.7000 . . no
H29A H7A 2.6000 . . no
H29A H7B 2.3700 . . no
H29A H30A 2.5400 . . no
H29B O1 2.8900 . . no
H29B H30C 2.4200 . . no
H29C C3 3.0900 . . no
H29C C28 2.8000 . . no
H29C H28B 2.1400 . . no
H30A C7 2.8100 . . no
H30A H7A 2.1600 . . no
H30A H29A 2.5400 . . no
H30A O2 2.8900 . 4_455 no
H30B O1 2.8600 . . no
H30B H6 2.2700 . . no
H30C O1 2.4400 . . no
H30C H29B 2.4200 . . no
H30C H18 2.5400 . 4_455 no

loop_
_geom_hbond_atom_site_label_D
_geom_hbond_atom_site_label_H
_geom_hbond_atom_site_label_A
_geom_hbond_site_symmetry_A
_geom_hbond_distance_DH
_geom_hbond_distance_HA
_geom_hbond_distance_DA
_geom_hbond_angle_DHA
_geom_hbond_publ_flag
O2 H2 O3 6_555 0.82 1.85 2.645(7) 162 yes
C20 H20A O2 . 0.97 2.21 2.873(7) 125 yes

loop_
_geom_torsion_atom_site_label_1
_geom_torsion_atom_site_label_2
_geom_torsion_atom_site_label_3
_geom_torsion_atom_site_label_4
_geom_torsion_site_symmetry_1
_geom_torsion_site_symmetry_2
_geom_torsion_site_symmetry_3
_geom_torsion_site_symmetry_4
_geom_torsion
_geom_torsion_publ_flag
C6 C1 C2 O1 . . . . 149.9(5) no
C6 C1 C2 C3 . . . . -32.5(6) no
C29 C1 C2 O1 . . . . -84.9(6) no
C29 C1 C2 C3 . . . . 92.7(6) no
C30 C1 C2 O1 . . . . 31.6(7) no
C30 C1 C2 C3 . . . . -150.8(5) no
C2 C1 C6 C5 . . . . 40.4(5) no
C2 C1 C6 C7 . . . . 171.2(4) no
C29 C1 C6 C5 . . . . -79.7(5) no
C29 C1 C6 C7 . . . . 51.1(5) no
C30 C1 C6 C5 . . . . 158.2(4) no
C30 C1 C6 C7 . . . . -71.0(5) no
O1 C2 C3 C4 . . . . -142.5(6) no
C1 C2 C3 C4 . . . . 39.9(8) no
C2 C3 C4 C5 . . . . -52.6(7) no
C3 C4 C5 C6 . . . . 57.3(5) no
C3 C4 C5 C10 . . . . 174.7(4) no
C3 C4 C5 C28 . . . . -67.1(5) no
C4 C5 C6 C1 . . . . -52.9(5) no
C4 C5 C6 C7 . . . . 175.4(3) no
C10 C5 C6 C1 . . . . -171.3(4) no
C10 C5 C6 C7 . . . . 57.1(4) no
C28 C5 C6 C1 . . . . 67.4(5) no
C28 C5 C6 C7 . . . . -64.2(4) no
C4 C5 C10 C9 . . . . -145.8(4) no
C4 C5 C10 C11 . . . . 49.4(5) no
C6 C5 C10 C9 . . . . -29.7(6) no
C6 C5 C10 C11 . . . . 165.4(4) no
C28 C5 C10 C9 . . . . 95.8(5) no
C28 C5 C10 C11 . . . . -69.1(6) no
C1 C6 C7 C8 . . . . 165.3(4) no
C5 C6 C7 C8 . . . . -60.3(5) no
C6 C7 C8 C9 . . . . 35.0(6) no
C7 C8 C9 C10 . . . . -7.9(7) no
C7 C8 C9 C14 . . . . 166.7(4) no
C8 C9 C10 C5 . . . . 5.7(7) no
C8 C9 C10 C11 . . . . 170.3(4) no
C14 C9 C10 C5 . . . . -168.8(4) no
C14 C9 C10 C11 . . . . -4.2(7) no
C8 C9 C14 C13 . . . . 153.2(4) no
C8 C9 C14 C15 . . . . 36.4(5) no
C8 C9 C14 C27 . . . . -83.0(4) no
C10 C9 C14 C13 . . . . -32.1(5) no
C10 C9 C14 C15 . . . . -148.9(4) no
C10 C9 C14 C27 . . . . 91.7(5) no
C5 C10 C11 C12 . . . . 176.1(4) no
C9 C10 C11 C12 . . . . 11.1(7) no
C10 C11 C12 C13 . . . . 19.5(7) no
C11 C12 C13 C14 . . . . -52.8(5) no
C11 C12 C13 C17 . . . . -166.6(4) no
C11 C12 C13 C26 . . . . 67.6(5) no
C12 C13 C14 C9 . . . . 59.9(4) no
C12 C13 C14 C15 . . . . -173.9(3) no
C12 C13 C14 C27 . . . . -59.6(4) no
C17 C13 C14 C9 . . . . -174.6(3) no
C17 C13 C14 C15 . . . . -48.4(4) no
C17 C13 C14 C27 . . . . 65.9(4) no
C26 C13 C14 C9 . . . . -59.2(4) no
C26 C13 C14 C15 . . . . 67.0(4) no
C26 C13 C14 C27 . . . . -178.7(3) no
C12 C13 C17 C16 . . . . 156.9(4) no
C12 C13 C17 C18 . . . . -77.8(5) no
C14 C13 C17 C16 . . . . 39.9(4) no
C14 C13 C17 C18 . . . . 165.2(3) no
C26 C13 C17 C16 . . . . -77.1(4) no
C26 C13 C17 C18 . . . . 48.2(5) no
C9 C14 C15 C16 . . . . 159.8(4) no
C13 C14 C15 C16 . . . . 37.5(4) no
C27 C14 C15 C16 . . . . -81.5(4) no
C14 C15 C16 C17 . . . . -12.7(5) no
C15 C16 C17 C13 . . . . -17.3(5) no
C15 C16 C17 C18 . . . . -148.0(4) no
C13 C17 C18 C19 . . . . 178.4(3) no
C13 C17 C18 C25 . . . . 54.8(5) no
C16 C17 C18 C19 . . . . -61.0(4) no
C16 C17 C18 C25 . . . . 175.4(4) no
C17 C18 C19 C20 . . . . 172.5(4) no
C25 C18 C19 C20 . . . . -61.9(5) no
C18 C19 C20 C21 . . . . -176.2(4) no
C19 C20 C21 C22 . . . . 109.0(5) no
C20 C21 C22 C23 . . . . -1.6(7) no
C20 C21 C22 C24 . . . . 176.6(4) no
C21 C22 C23 O2 . . . . -9.1(7) no
C21 C22 C23 O3 . . . . 171.7(4) no
C24 C22 C23 O2 . . . . 172.6(4) no
C24 C22 C23 O3 . . . . -6.7(6) no

loop_
_cod_related_entry_id
_cod_related_entry_database
_cod_related_entry_code
1 ChemSpider 8564714
